data_7106113
loop_
_publ_author_name
' Jean-Pierre Djukic'
'Wissam Iali'
'Michel Pfeffer'
'Xavier-Frederic Le Goff'

_publ_section_title
;
 Charge-induced facial-selectivity in the formation of new cationic planar
 chiral iridacycles derived from aniline
;
_journal_name_full Chem.Commun.
_journal_page_first 3631
_journal_paper_doi 10.1039/c0cc05711h
_journal_volume 47
_journal_year 2011
_chemical_formula_moiety 'C33 H43 Cl Ir2 N2, C3 H6 O, 2(F6 P)'
_chemical_formula_sum 'C36 H49 Cl F12 Ir2 N2 O P2'
_chemical_formula_weight 1235.56
_chemical_name_systematic
;
?
;
_space_group_IT_number 14
_symmetry_cell_setting monoclinic
_symmetry_space_group_name_Hall '-P 2ybc'
_symmetry_space_group_name_H-M 'P 1 21/c 1'
_atom_sites_solution_hydrogens geom
_atom_sites_solution_primary direct
_atom_sites_solution_secondary difmap
_audit_creation_method SHELXL-97
_cell_angle_alpha 90.00
_cell_angle_beta 108.824(1)
_cell_angle_gamma 90.00
_cell_formula_units_Z 4
_cell_length_a 13.019(1)
_cell_length_b 20.090(1)
_cell_length_c 17.132(1)
_cell_measurement_reflns_used 6626
_cell_measurement_temperature 150.0(1)
_cell_measurement_theta_max 30.034
_cell_measurement_theta_min 0.998
_cell_volume 4241.2(5)
_computing_structure_refinement 'SHELXL-97 (Sheldrick, 1997)'
_computing_structure_solution 'SHELXS-97 (Sheldrick, 1990)'
_diffrn_ambient_temperature 150.0(1)
_diffrn_measured_fraction_theta_full 0.994
_diffrn_measured_fraction_theta_max 0.994
_diffrn_measurement_device_type KappaCCD
_diffrn_measurement_method 'phi and omega scans'
_diffrn_radiation_monochromator graphite
_diffrn_radiation_source 'fine-focus sealed tube'
_diffrn_radiation_type MoK\a
_diffrn_radiation_wavelength 0.71069
_diffrn_reflns_av_R_equivalents 0.0464
_diffrn_reflns_av_sigmaI/netI 0.0664
_diffrn_reflns_limit_h_max 18
_diffrn_reflns_limit_h_min -15
_diffrn_reflns_limit_k_max 28
_diffrn_reflns_limit_k_min -24
_diffrn_reflns_limit_l_max 22
_diffrn_reflns_limit_l_min -24
_diffrn_reflns_number 30593
_diffrn_reflns_theta_full 30.02
_diffrn_reflns_theta_max 30.02
_diffrn_reflns_theta_min 3.23
_exptl_absorpt_coefficient_mu 6.492
_exptl_absorpt_correction_T_max 0.5629
_exptl_absorpt_correction_T_min 0.2637
_exptl_absorpt_correction_type multi-scan
_exptl_absorpt_process_details 'Denzo/Scalepack (Otwinowski & Minor, 1996)'
_exptl_crystal_colour Orange
_exptl_crystal_density_diffrn 1.935
_exptl_crystal_density_method 'not measured'
_exptl_crystal_description Needle
_exptl_crystal_F_000 2384
_exptl_crystal_size_max 0.28
_exptl_crystal_size_mid 0.12
_exptl_crystal_size_min 0.10
_refine_diff_density_max 2.681
_refine_diff_density_min -2.894
_refine_diff_density_rms 0.354
_refine_ls_extinction_method none
_refine_ls_goodness_of_fit_ref 0.990
_refine_ls_hydrogen_treatment constr
_refine_ls_matrix_type full
_refine_ls_number_parameters 519
_refine_ls_number_reflns 12327
_refine_ls_number_restraints 0
_refine_ls_restrained_S_all 0.990
_refine_ls_R_factor_all 0.0696
_refine_ls_R_factor_gt 0.0440
_refine_ls_shift/su_max 0.001
_refine_ls_shift/su_mean 0.000
_refine_ls_structure_factor_coef Fsqd
_refine_ls_weighting_details 'calc w=1/[\s^2^(Fo^2^)+(0.0768P)^2^+0.0000P] where P=(Fo^2^+2Fc^2^)/3'
_refine_ls_weighting_scheme calc
_refine_ls_wR_factor_gt 0.1077
_refine_ls_wR_factor_ref 0.1312
_reflns_number_gt 8865
_reflns_number_total 12327
_reflns_threshold_expression >2sigma(I)
_cod_data_source_file c0cc05711h.txt
_cod_data_source_block '[endo-3a][PF6]2'
_cod_depositor_comments
;
The following automatic conversions were performed:

'_symmetry_cell_setting' value 'Monoclinic' changed to 'monoclinic'
according to the built-in table from CIF Core dictionary named
'cif_core.dic' version 2.4.1 from 2010-06-29.

Automatic conversion script
Id: cif_fix_values 1646 2011-03-28 12:23:43Z adriana 
;
_cod_original_sg_symbol_H-M 'P21/c '
_cod_database_code 7106113

loop_
_symmetry_equiv_pos_as_xyz
'x, y, z'
'-x, y+1/2, -z+1/2'
'-x, -y, -z'
'x, -y-1/2, z-1/2'

loop_
_atom_site_label
_atom_site_type_symbol
_atom_site_fract_x
_atom_site_fract_y
_atom_site_fract_z
_atom_site_U_iso_or_equiv
_atom_site_adp_type
_atom_site_occupancy
_atom_site_symmetry_multiplicity
_atom_site_calc_flag
_atom_site_refinement_flags
_atom_site_disorder_assembly
_atom_site_disorder_group
Ir1 Ir -0.241172(18) 0.220138(10) -0.174957(13) 0.02312(7) Uani 1 1 d . . .
Ir2 Ir -0.521503(18) 0.327974(10) -0.282627(14) 0.02540(7) Uani 1 1 d . . .
Cl1 Cl -0.55595(16) 0.26161(9) -0.17918(13) 0.0521(5) Uani 1 1 d . . .
N1 N -0.5395(4) 0.2388(2) -0.3482(3) 0.0323(11) Uani 1 1 d . . .
N2 N -0.0771(4) 0.3580(2) -0.1753(3) 0.0321(11) Uani 1 1 d . . .
C1 C -0.3652(5) 0.2998(3) -0.2579(4) 0.0244(11) Uani 1 1 d . . .
C2 C -0.2694(5) 0.3295(3) -0.2032(4) 0.0240(11) Uani 1 1 d . . .
H2 H -0.2751 0.3559 -0.1589 0.029 Uiso 1 1 calc R . .
C3 C -0.1626(5) 0.3206(3) -0.2129(4) 0.0275(12) Uani 1 1 d . . .
C4 C -0.1512(5) 0.2600(3) -0.2560(4) 0.0282(12) Uani 1 1 d . . .
H4 H -0.0808 0.2445 -0.2523 0.034 Uiso 1 1 calc R . .
C5 C -0.2429(5) 0.2242(3) -0.3029(4) 0.0289(13) Uani 1 1 d . . .
H5 H -0.2340 0.1868 -0.3340 0.035 Uiso 1 1 calc R . .
C6 C -0.3498(5) 0.2431(3) -0.3045(4) 0.0258(12) Uani 1 1 d . . .
C7 C -0.4495(5) 0.2082(3) -0.3528(4) 0.0277(12) Uani 1 1 d . . .
C8 C -0.4534(6) 0.1489(3) -0.3949(4) 0.0355(14) Uani 1 1 d . . .
H8 H -0.3887 0.1278 -0.3963 0.043 Uiso 1 1 calc R . .
C9 C -0.5539(7) 0.1209(3) -0.4349(5) 0.0487(19) Uani 1 1 d . . .
H9 H -0.5593 0.0813 -0.4662 0.058 Uiso 1 1 calc R . .
C10 C -0.6471(6) 0.1514(4) -0.4287(5) 0.056(2) Uani 1 1 d . . .
H10 H -0.7164 0.1320 -0.4539 0.067 Uiso 1 1 calc R . .
C11 C -0.6374(6) 0.2100(3) -0.3855(6) 0.050(2) Uani 1 1 d . . .
H11 H -0.7011 0.2309 -0.3816 0.060 Uiso 1 1 calc R . .
C12 C -0.0853(6) 0.4158(3) -0.1256(5) 0.0437(17) Uani 1 1 d . . .
H12A H -0.1581 0.4351 -0.1477 0.065 Uiso 1 1 calc R . .
H12B H -0.0312 0.4491 -0.1275 0.065 Uiso 1 1 calc R . .
H12C H -0.0722 0.4018 -0.0684 0.065 Uiso 1 1 calc R . .
C13 C 0.0299(6) 0.3437(4) -0.1805(6) 0.0486(19) Uani 1 1 d . . .
H13A H 0.0633 0.3075 -0.1423 0.073 Uiso 1 1 calc R . .
H13B H 0.0754 0.3836 -0.1657 0.073 Uiso 1 1 calc R . .
H13C H 0.0233 0.3303 -0.2369 0.073 Uiso 1 1 calc R . .
C14 C -0.1540(6) 0.2048(3) -0.0453(4) 0.0338(14) Uani 1 1 d . . .
C15 C -0.1200(5) 0.1552(3) -0.0919(4) 0.0359(14) Uani 1 1 d . . .
C16 C -0.2143(6) 0.1156(3) -0.1350(4) 0.0333(14) Uani 1 1 d . . .
C17 C -0.3045(5) 0.1407(3) -0.1129(4) 0.0301(13) Uani 1 1 d . . .
C18 C -0.2680(5) 0.1956(3) -0.0583(4) 0.0304(13) Uani 1 1 d . . .
C19 C -0.0806(7) 0.2547(4) 0.0127(4) 0.054(2) Uani 1 1 d . . .
H19A H -0.0452 0.2336 0.0662 0.081 Uiso 1 1 calc R . .
H19B H -0.1238 0.2927 0.0200 0.081 Uiso 1 1 calc R . .
H19C H -0.0253 0.2702 -0.0107 0.081 Uiso 1 1 calc R . .
C20 C -0.0093(6) 0.1432(4) -0.0941(6) 0.056(2) Uani 1 1 d . . .
H20A H 0.0340 0.1838 -0.0776 0.084 Uiso 1 1 calc R . .
H20B H -0.0126 0.1309 -0.1502 0.084 Uiso 1 1 calc R . .
H20C H 0.0242 0.1071 -0.0560 0.084 Uiso 1 1 calc R . .
C21 C -0.2126(7) 0.0559(3) -0.1854(5) 0.052(2) Uani 1 1 d . . .
H21A H -0.1883 0.0173 -0.1492 0.077 Uiso 1 1 calc R . .
H21B H -0.1626 0.0634 -0.2168 0.077 Uiso 1 1 calc R . .
H21C H -0.2857 0.0476 -0.2236 0.077 Uiso 1 1 calc R . .
C22 C -0.4137(6) 0.1093(3) -0.1385(5) 0.0432(16) Uani 1 1 d . . .
H22A H -0.4108 0.0680 -0.1074 0.065 Uiso 1 1 calc R . .
H22B H -0.4364 0.0993 -0.1976 0.065 Uiso 1 1 calc R . .
H22C H -0.4658 0.1400 -0.1273 0.065 Uiso 1 1 calc R . .
C23 C -0.3316(7) 0.2316(3) -0.0118(4) 0.0425(17) Uani 1 1 d . . .
H23A H -0.4094 0.2243 -0.0393 0.064 Uiso 1 1 calc R . .
H23B H -0.3159 0.2794 -0.0107 0.064 Uiso 1 1 calc R . .
H23C H -0.3111 0.2146 0.0447 0.064 Uiso 1 1 calc R . .
C24 C -0.6551(6) 0.3871(3) -0.3692(4) 0.0397(16) Uani 1 1 d . . .
C25 C -0.6629(6) 0.3951(3) -0.2900(5) 0.0386(16) Uani 1 1 d . . .
C26 C -0.5613(6) 0.4226(3) -0.2378(4) 0.0396(16) Uani 1 1 d . . .
C27 C -0.4934(6) 0.4351(3) -0.2871(5) 0.0400(17) Uani 1 1 d . . .
C28 C -0.5495(6) 0.4093(3) -0.3681(5) 0.0406(16) Uani 1 1 d . . .
C29 C -0.7427(9) 0.3623(4) -0.4445(6) 0.084(3) Uani 1 1 d . . .
H29A H -0.7595 0.3158 -0.4362 0.127 Uiso 1 1 calc R . .
H29B H -0.7176 0.3654 -0.4925 0.127 Uiso 1 1 calc R . .
H29C H -0.8080 0.3896 -0.4539 0.127 Uiso 1 1 calc R . .
C30 C -0.7557(7) 0.3782(4) -0.2616(7) 0.068(3) Uani 1 1 d . . .
H30A H -0.7932 0.4191 -0.2552 0.101 Uiso 1 1 calc R . .
H30B H -0.7292 0.3551 -0.2085 0.101 Uiso 1 1 calc R . .
H30C H -0.8062 0.3492 -0.3022 0.101 Uiso 1 1 calc R . .
C31 C -0.5382(10) 0.4405(4) -0.1481(6) 0.076(3) Uani 1 1 d . . .
H31A H -0.4604 0.4493 -0.1227 0.114 Uiso 1 1 calc R . .
H31B H -0.5596 0.4035 -0.1195 0.114 Uiso 1 1 calc R . .
H31C H -0.5795 0.4804 -0.1441 0.114 Uiso 1 1 calc R . .
C32 C -0.3891(6) 0.4707(4) -0.2589(8) 0.074(3) Uani 1 1 d . . .
H32A H -0.3423 0.4549 -0.2898 0.111 Uiso 1 1 calc R . .
H32B H -0.3537 0.4623 -0.1999 0.111 Uiso 1 1 calc R . .
H32C H -0.4019 0.5185 -0.2681 0.111 Uiso 1 1 calc R . .
C33 C -0.5107(10) 0.4162(5) -0.4423(6) 0.084(4) Uani 1 1 d . . .
H33A H -0.5518 0.4516 -0.4784 0.126 Uiso 1 1 calc R . .
H33B H -0.5220 0.3741 -0.4727 0.126 Uiso 1 1 calc R . .
H33C H -0.4333 0.4275 -0.4237 0.126 Uiso 1 1 calc R . .
P1 P -0.22671(16) 0.03281(8) -0.45914(11) 0.0355(4) Uani 1 1 d . . .
F1 F -0.3530(4) 0.0261(2) -0.4697(3) 0.0512(11) Uani 1 1 d . . .
F2 F -0.2054(5) -0.0365(3) -0.4127(4) 0.0853(19) Uani 1 1 d . . .
F3 F -0.1018(4) 0.0386(2) -0.4489(3) 0.0636(13) Uani 1 1 d . . .
F4 F -0.2496(4) 0.1013(2) -0.5077(4) 0.0686(15) Uani 1 1 d . . .
F5 F -0.2473(4) -0.0045(2) -0.5453(3) 0.0652(13) Uani 1 1 d . . .
F6 F -0.2097(5) 0.0711(3) -0.3758(3) 0.0880(19) Uani 1 1 d . . .
P2 P -0.13704(19) 0.45203(9) -0.39359(13) 0.0452(5) Uani 1 1 d . . .
F7 F -0.1086(9) 0.3775(3) -0.3868(5) 0.163(4) Uani 1 1 d . . .
F8 F -0.1816(7) 0.4470(4) -0.3211(4) 0.115(3) Uani 1 1 d . . .
F9 F -0.1546(10) 0.5262(3) -0.3986(5) 0.174(5) Uani 1 1 d . . .
F10 F -0.0848(9) 0.4551(5) -0.4631(6) 0.171(4) Uani 1 1 d . . .
F11 F -0.0231(6) 0.4665(5) -0.3253(6) 0.162(4) Uani 1 1 d . . .
F12 F -0.2436(6) 0.4375(4) -0.4605(5) 0.148(4) Uani 1 1 d . . .
O1 O -0.9219(7) 0.2052(4) -0.2762(6) 0.110(3) Uani 1 1 d . . .
C34 C -0.8625(8) 0.1586(4) -0.2621(7) 0.064(2) Uani 1 1 d . . .
C35 C -0.7712(12) 0.1556(8) -0.1859(9) 0.142(7) Uani 1 1 d . . .
H35A H -0.7039 0.1491 -0.1988 0.214 Uiso 1 1 calc R . .
H35B H -0.7815 0.1184 -0.1521 0.214 Uiso 1 1 calc R . .
H35C H -0.7669 0.1974 -0.1553 0.214 Uiso 1 1 calc R . .
C36 C -0.8736(15) 0.1052(6) -0.3206(9) 0.136(6) Uani 1 1 d . . .
H36A H -0.9295 0.1169 -0.3726 0.204 Uiso 1 1 calc R . .
H36B H -0.8948 0.0643 -0.2985 0.204 Uiso 1 1 calc R . .
H36C H -0.8043 0.0982 -0.3303 0.204 Uiso 1 1 calc R . .

loop_
_atom_site_aniso_label
_atom_site_aniso_U_11
_atom_site_aniso_U_22
_atom_site_aniso_U_33
_atom_site_aniso_U_23
_atom_site_aniso_U_13
_atom_site_aniso_U_12
Ir1 0.02518(12) 0.02075(11) 0.02350(12) -0.00056(8) 0.00796(9) -0.00048(8)
Ir2 0.02391(13) 0.02287(12) 0.02997(13) 0.00072(9) 0.00947(9) 0.00010(8)
Cl1 0.0481(11) 0.0510(10) 0.0656(13) 0.0277(9) 0.0299(10) 0.0080(8)
N1 0.024(3) 0.026(2) 0.040(3) -0.003(2) 0.002(2) -0.002(2)
N2 0.026(3) 0.027(2) 0.045(3) -0.005(2) 0.013(2) -0.002(2)
C1 0.023(3) 0.024(3) 0.027(3) 0.003(2) 0.009(2) -0.005(2)
C2 0.024(3) 0.023(3) 0.027(3) 0.010(2) 0.011(2) 0.005(2)
C3 0.025(3) 0.027(3) 0.032(3) 0.004(2) 0.011(3) -0.001(2)
C4 0.023(3) 0.033(3) 0.031(3) -0.002(3) 0.013(2) -0.003(2)
C5 0.042(4) 0.026(3) 0.025(3) -0.003(2) 0.020(3) -0.005(2)
C6 0.026(3) 0.028(3) 0.023(3) 0.005(2) 0.008(2) 0.002(2)
C7 0.028(3) 0.027(3) 0.028(3) 0.000(2) 0.008(2) -0.004(2)
C8 0.041(4) 0.031(3) 0.034(4) -0.008(3) 0.011(3) -0.001(3)
C9 0.055(5) 0.036(3) 0.047(4) -0.018(3) 0.006(4) -0.018(3)
C10 0.033(4) 0.046(4) 0.075(6) -0.021(4) -0.001(4) -0.005(3)
C11 0.032(4) 0.035(3) 0.077(6) -0.012(4) 0.011(4) -0.003(3)
C12 0.047(4) 0.030(3) 0.051(5) -0.014(3) 0.012(4) -0.007(3)
C13 0.035(4) 0.043(4) 0.072(6) -0.009(4) 0.024(4) -0.007(3)
C14 0.040(4) 0.033(3) 0.024(3) 0.005(3) 0.005(3) -0.004(3)
C15 0.027(3) 0.036(3) 0.041(4) 0.015(3) 0.005(3) 0.004(3)
C16 0.040(4) 0.024(3) 0.035(4) -0.001(3) 0.012(3) 0.000(3)
C17 0.037(3) 0.026(3) 0.026(3) 0.002(2) 0.009(3) -0.009(2)
C18 0.041(4) 0.030(3) 0.022(3) 0.006(2) 0.012(3) 0.003(3)
C19 0.071(6) 0.045(4) 0.030(4) 0.000(3) -0.006(4) -0.026(4)
C20 0.034(4) 0.059(5) 0.073(6) 0.022(4) 0.013(4) 0.017(3)
C21 0.081(6) 0.028(3) 0.050(5) -0.003(3) 0.027(4) 0.010(3)
C22 0.035(4) 0.045(4) 0.047(4) 0.007(3) 0.009(3) -0.005(3)
C23 0.060(5) 0.042(3) 0.032(4) -0.001(3) 0.022(3) 0.010(3)
C24 0.042(4) 0.026(3) 0.039(4) 0.000(3) -0.004(3) 0.007(3)
C25 0.038(4) 0.027(3) 0.057(5) 0.012(3) 0.024(3) 0.012(3)
C26 0.047(4) 0.026(3) 0.043(4) -0.001(3) 0.010(3) 0.010(3)
C27 0.029(3) 0.023(3) 0.070(5) 0.010(3) 0.018(3) 0.000(2)
C28 0.054(5) 0.027(3) 0.046(4) 0.014(3) 0.024(4) 0.006(3)
C29 0.088(8) 0.057(5) 0.064(6) 0.008(5) -0.037(5) 0.003(5)
C30 0.046(5) 0.056(5) 0.112(8) 0.024(5) 0.041(5) 0.015(4)
C31 0.116(9) 0.060(5) 0.048(5) -0.015(4) 0.022(6) 0.015(5)
C32 0.033(4) 0.029(3) 0.151(10) 0.015(5) 0.016(5) -0.003(3)
C33 0.121(10) 0.073(6) 0.083(8) 0.038(6) 0.070(7) 0.037(6)
P1 0.0432(10) 0.0310(8) 0.0342(9) 0.0010(7) 0.0152(8) 0.0050(7)
F1 0.047(3) 0.051(2) 0.061(3) -0.003(2) 0.026(2) -0.0016(19)
F2 0.096(4) 0.076(3) 0.098(5) 0.056(3) 0.053(4) 0.039(3)
F3 0.042(3) 0.077(3) 0.074(4) 0.009(3) 0.021(3) 0.012(2)
F4 0.062(3) 0.037(2) 0.111(4) 0.019(2) 0.033(3) 0.006(2)
F5 0.081(4) 0.068(3) 0.060(3) -0.022(2) 0.040(3) -0.011(3)
F6 0.059(4) 0.135(5) 0.063(4) -0.053(3) 0.010(3) -0.001(3)
P2 0.0639(14) 0.0374(9) 0.0414(11) -0.0081(8) 0.0268(10) -0.0129(9)
F7 0.239(11) 0.080(4) 0.114(6) -0.047(4) -0.020(6) 0.052(5)
F8 0.151(7) 0.137(6) 0.087(5) 0.020(4) 0.081(5) 0.011(5)
F9 0.367(15) 0.049(3) 0.078(5) -0.006(3) 0.032(7) 0.004(5)
F10 0.213(11) 0.213(9) 0.144(8) -0.061(7) 0.136(8) -0.067(8)
F11 0.089(6) 0.174(8) 0.179(9) -0.099(7) -0.019(5) -0.009(5)
F12 0.089(6) 0.185(8) 0.124(6) -0.084(6) -0.027(5) 0.018(5)
O1 0.103(7) 0.087(5) 0.143(8) -0.010(5) 0.044(6) 0.043(5)
C34 0.044(5) 0.059(5) 0.091(8) 0.006(5) 0.024(5) 0.004(4)
C35 0.091(10) 0.158(12) 0.139(13) 0.079(10) -0.018(9) -0.056(9)
C36 0.200(18) 0.079(8) 0.104(11) -0.038(7) 0.016(11) 0.015(9)

loop_
_atom_type_symbol
_atom_type_description
_atom_type_scat_dispersion_real
_atom_type_scat_dispersion_imag
_atom_type_scat_source
C C 0.0033 0.0016 'International Tables Vol C Tables 4.2.6.8 and 6.1.1.4'
H H 0.0000 0.0000 'International Tables Vol C Tables 4.2.6.8 and 6.1.1.4'
Cl Cl 0.1484 0.1585 'International Tables Vol C Tables 4.2.6.8 and 6.1.1.4'
F F 0.0171 0.0103 'International Tables Vol C Tables 4.2.6.8 and 6.1.1.4'
Ir Ir -1.4442 7.9887 'International Tables Vol C Tables 4.2.6.8 and 6.1.1.4'
N N 0.0061 0.0033 'International Tables Vol C Tables 4.2.6.8 and 6.1.1.4'
O O 0.0106 0.0060 'International Tables Vol C Tables 4.2.6.8 and 6.1.1.4'
P P 0.1023 0.0942 'International Tables Vol C Tables 4.2.6.8 and 6.1.1.4'

loop_
_geom_angle_atom_site_label_1
_geom_angle_atom_site_label_2
_geom_angle_atom_site_label_3
_geom_angle
_geom_angle_site_symmetry_1
_geom_angle_site_symmetry_3
_geom_angle_publ_flag
C14 Ir1 C15 38.5(2) . . ?
C14 Ir1 C5 150.0(3) . . ?
C15 Ir1 C5 116.6(2) . . ?
C14 Ir1 C18 38.6(2) . . ?
C15 Ir1 C18 64.3(2) . . ?
C5 Ir1 C18 165.7(2) . . ?
C14 Ir1 C16 64.4(2) . . ?
C15 Ir1 C16 38.6(2) . . ?
C5 Ir1 C16 107.2(2) . . ?
C18 Ir1 C16 63.8(2) . . ?
C14 Ir1 C17 63.8(2) . . ?
C15 Ir1 C17 63.9(2) . . ?
C5 Ir1 C17 128.5(2) . . ?
C18 Ir1 C17 37.7(2) . . ?
C16 Ir1 C17 37.9(2) . . ?
C14 Ir1 C4 118.8(2) . . ?
C15 Ir1 C4 101.9(2) . . ?
C5 Ir1 C4 37.0(2) . . ?
C18 Ir1 C4 156.4(2) . . ?
C16 Ir1 C4 118.2(2) . . ?
C17 Ir1 C4 155.0(2) . . ?
C14 Ir1 C2 110.8(2) . . ?
C15 Ir1 C2 139.1(2) . . ?
C5 Ir1 C2 78.5(2) . . ?
C18 Ir1 C2 110.6(2) . . ?
C16 Ir1 C2 174.3(2) . . ?
C17 Ir1 C2 138.1(2) . . ?
C4 Ir1 C2 66.3(2) . . ?
C14 Ir1 C6 172.1(2) . . ?
C15 Ir1 C6 148.5(2) . . ?
C5 Ir1 C6 37.6(2) . . ?
C18 Ir1 C6 135.0(2) . . ?
C16 Ir1 C6 119.1(2) . . ?
C17 Ir1 C6 113.9(2) . . ?
C4 Ir1 C6 66.7(2) . . ?
C2 Ir1 C6 65.4(2) . . ?
C14 Ir1 C1 137.4(2) . . ?
C15 Ir1 C1 174.6(2) . . ?
C5 Ir1 C1 65.9(2) . . ?
C18 Ir1 C1 114.6(2) . . ?
C16 Ir1 C1 146.4(2) . . ?
C17 Ir1 C1 118.9(2) . . ?
C4 Ir1 C1 77.2(2) . . ?
C2 Ir1 C1 35.6(2) . . ?
C6 Ir1 C1 36.0(2) . . ?
C14 Ir1 C3 105.4(2) . . ?
C15 Ir1 C3 113.0(2) . . ?
C5 Ir1 C3 64.7(2) . . ?
C18 Ir1 C3 129.2(2) . . ?
C16 Ir1 C3 146.3(2) . . ?
C17 Ir1 C3 166.8(2) . . ?
C4 Ir1 C3 35.9(2) . . ?
C2 Ir1 C3 36.00(19) . . ?
C6 Ir1 C3 75.7(2) . . ?
C1 Ir1 C3 63.16(19) . . ?
C1 Ir2 N1 78.7(2) . . ?
C1 Ir2 C28 107.1(2) . . ?
N1 Ir2 C28 108.8(2) . . ?
C1 Ir2 C26 120.6(3) . . ?
N1 Ir2 C26 160.4(2) . . ?
C28 Ir2 C26 64.4(3) . . ?
C1 Ir2 C27 96.5(2) . . ?
N1 Ir2 C27 144.7(3) . . ?
C28 Ir2 C27 38.8(3) . . ?
C26 Ir2 C27 38.2(3) . . ?
C1 Ir2 C24 143.6(3) . . ?
N1 Ir2 C24 99.8(2) . . ?
C28 Ir2 C24 38.4(3) . . ?
C26 Ir2 C24 63.0(3) . . ?
C27 Ir2 C24 63.7(3) . . ?
C1 Ir2 C25 158.2(2) . . ?
N1 Ir2 C25 122.4(2) . . ?
C28 Ir2 C25 63.2(2) . . ?
C26 Ir2 C25 38.1(3) . . ?
C27 Ir2 C25 63.4(2) . . ?
C24 Ir2 C25 36.5(3) . . ?
C1 Ir2 Cl1 96.13(16) . . ?
N1 Ir2 Cl1 84.52(16) . . ?
C28 Ir2 Cl1 154.97(19) . . ?
C26 Ir2 Cl1 95.95(19) . . ?
C27 Ir2 Cl1 130.8(2) . . ?
C24 Ir2 Cl1 120.1(2) . . ?
C25 Ir2 Cl1 91.74(17) . . ?
C7 N1 C11 118.7(5) . . ?
C7 N1 Ir2 118.3(4) . . ?
C11 N1 Ir2 123.0(4) . . ?
C3 N2 C13 122.0(5) . . ?
C3 N2 C12 121.6(5) . . ?
C13 N2 C12 116.4(5) . . ?
C2 C1 C6 116.5(5) . . ?
C2 C1 Ir2 129.0(4) . . ?
C6 C1 Ir2 114.5(4) . . ?
C2 C1 Ir1 67.0(3) . . ?
C6 C1 Ir1 67.1(3) . . ?
Ir2 C1 Ir1 138.9(3) . . ?
C1 C2 C3 122.4(5) . . ?
C1 C2 Ir1 77.4(3) . . ?
C3 C2 Ir1 79.1(3) . . ?
C1 C2 H2 118.8 . . ?
C3 C2 H2 118.8 . . ?
Ir1 C2 H2 115.0 . . ?
N2 C3 C4 120.9(5) . . ?
N2 C3 C2 123.8(5) . . ?
C4 C3 C2 114.6(5) . . ?
N2 C3 Ir1 134.2(4) . . ?
C4 C3 Ir1 64.2(3) . . ?
C2 C3 Ir1 64.9(3) . . ?
C5 C4 C3 120.8(5) . . ?
C5 C4 Ir1 69.6(3) . . ?
C3 C4 Ir1 79.9(3) . . ?
C5 C4 H4 119.6 . . ?
C3 C4 H4 119.6 . . ?
Ir1 C4 H4 121.9 . . ?
C4 C5 C6 121.1(5) . . ?
C4 C5 Ir1 73.4(3) . . ?
C6 C5 Ir1 74.1(3) . . ?
C4 C5 H5 119.4 . . ?
C6 C5 H5 119.4 . . ?
Ir1 C5 H5 124.8 . . ?
C5 C6 C1 120.3(5) . . ?
C5 C6 C7 124.0(5) . . ?
C1 C6 C7 115.6(5) . . ?
C5 C6 Ir1 68.3(3) . . ?
C1 C6 Ir1 76.8(3) . . ?
C7 C6 Ir1 127.9(4) . . ?
N1 C7 C8 122.4(6) . . ?
N1 C7 C6 112.1(5) . . ?
C8 C7 C6 125.4(6) . . ?
C9 C8 C7 118.5(6) . . ?
C9 C8 H8 120.8 . . ?
C7 C8 H8 120.8 . . ?
C8 C9 C10 119.4(6) . . ?
C8 C9 H9 120.3 . . ?
C10 C9 H9 120.3 . . ?
C11 C10 C9 119.1(7) . . ?
C11 C10 H10 120.4 . . ?
C9 C10 H10 120.4 . . ?
N1 C11 C10 121.8(7) . . ?
N1 C11 H11 119.1 . . ?
C10 C11 H11 119.1 . . ?
N2 C12 H12A 109.5 . . ?
N2 C12 H12B 109.5 . . ?
H12A C12 H12B 109.5 . . ?
N2 C12 H12C 109.5 . . ?
H12A C12 H12C 109.5 . . ?
H12B C12 H12C 109.5 . . ?
N2 C13 H13A 109.5 . . ?
N2 C13 H13B 109.5 . . ?
H13A C13 H13B 109.5 . . ?
N2 C13 H13C 109.5 . . ?
H13A C13 H13C 109.5 . . ?
H13B C13 H13C 109.5 . . ?
C15 C14 C18 108.3(5) . . ?
C15 C14 C19 125.7(7) . . ?
C18 C14 C19 125.9(6) . . ?
C15 C14 Ir1 71.4(4) . . ?
C18 C14 Ir1 71.7(3) . . ?
C19 C14 Ir1 126.1(4) . . ?
C14 C15 C16 107.6(6) . . ?
C14 C15 C20 127.4(7) . . ?
C16 C15 C20 124.9(7) . . ?
C14 C15 Ir1 70.1(4) . . ?
C16 C15 Ir1 71.4(4) . . ?
C20 C15 Ir1 126.0(5) . . ?
C17 C16 C15 107.5(5) . . ?
C17 C16 C21 127.3(6) . . ?
C15 C16 C21 124.9(6) . . ?
C17 C16 Ir1 71.6(3) . . ?
C15 C16 Ir1 70.0(3) . . ?
C21 C16 Ir1 128.4(5) . . ?
C18 C17 C16 108.6(5) . . ?
C18 C17 C22 127.3(6) . . ?
C16 C17 C22 123.9(6) . . ?
C18 C17 Ir1 70.2(3) . . ?
C16 C17 Ir1 70.4(3) . . ?
C22 C17 Ir1 129.2(5) . . ?
C17 C18 C14 108.0(5) . . ?
C17 C18 C23 126.5(6) . . ?
C14 C18 C23 124.9(6) . . ?
C17 C18 Ir1 72.1(3) . . ?
C14 C18 Ir1 69.7(3) . . ?
C23 C18 Ir1 130.6(4) . . ?
C14 C19 H19A 109.5 . . ?
C14 C19 H19B 109.5 . . ?
H19A C19 H19B 109.5 . . ?
C14 C19 H19C 109.5 . . ?
H19A C19 H19C 109.5 . . ?
H19B C19 H19C 109.5 . . ?
C15 C20 H20A 109.5 . . ?
C15 C20 H20B 109.5 . . ?
H20A C20 H20B 109.5 . . ?
C15 C20 H20C 109.5 . . ?
H20A C20 H20C 109.5 . . ?
H20B C20 H20C 109.5 . . ?
C16 C21 H21A 109.5 . . ?
C16 C21 H21B 109.5 . . ?
H21A C21 H21B 109.5 . . ?
C16 C21 H21C 109.5 . . ?
H21A C21 H21C 109.5 . . ?
H21B C21 H21C 109.5 . . ?
C17 C22 H22A 109.5 . . ?
C17 C22 H22B 109.5 . . ?
H22A C22 H22B 109.5 . . ?
C17 C22 H22C 109.5 . . ?
H22A C22 H22C 109.5 . . ?
H22B C22 H22C 109.5 . . ?
C18 C23 H23A 109.5 . . ?
C18 C23 H23B 109.5 . . ?
H23A C23 H23B 109.5 . . ?
C18 C23 H23C 109.5 . . ?
H23A C23 H23C 109.5 . . ?
H23B C23 H23C 109.5 . . ?
C25 C24 C28 108.5(6) . . ?
C25 C24 C29 126.6(8) . . ?
C28 C24 C29 124.8(8) . . ?
C25 C24 Ir2 72.6(4) . . ?
C28 C24 Ir2 67.6(4) . . ?
C29 C24 Ir2 127.4(5) . . ?
C24 C25 C26 107.8(6) . . ?
C24 C25 C30 127.8(8) . . ?
C26 C25 C30 124.4(8) . . ?
C24 C25 Ir2 70.9(4) . . ?
C26 C25 Ir2 68.1(3) . . ?
C30 C25 Ir2 125.7(4) . . ?
C27 C26 C25 108.5(6) . . ?
C27 C26 C31 127.0(8) . . ?
C25 C26 C31 124.2(7) . . ?
C27 C26 Ir2 71.4(3) . . ?
C25 C26 Ir2 73.8(3) . . ?
C31 C26 Ir2 125.2(5) . . ?
C26 C27 C28 106.8(6) . . ?
C26 C27 C32 124.9(8) . . ?
C28 C27 C32 128.3(8) . . ?
C26 C27 Ir2 70.4(3) . . ?
C28 C27 Ir2 69.0(3) . . ?
C32 C27 Ir2 127.8(5) . . ?
C27 C28 C24 108.1(6) . . ?
C27 C28 C33 124.9(8) . . ?
C24 C28 C33 126.2(8) . . ?
C27 C28 Ir2 72.2(4) . . ?
C24 C28 Ir2 74.0(4) . . ?
C33 C28 Ir2 127.7(5) . . ?
C24 C29 H29A 109.5 . . ?
C24 C29 H29B 109.5 . . ?
H29A C29 H29B 109.5 . . ?
C24 C29 H29C 109.5 . . ?
H29A C29 H29C 109.5 . . ?
H29B C29 H29C 109.5 . . ?
C25 C30 H30A 109.5 . . ?
C25 C30 H30B 109.5 . . ?
H30A C30 H30B 109.5 . . ?
C25 C30 H30C 109.5 . . ?
H30A C30 H30C 109.5 . . ?
H30B C30 H30C 109.5 . . ?
C26 C31 H31A 109.5 . . ?
C26 C31 H31B 109.5 . . ?
H31A C31 H31B 109.5 . . ?
C26 C31 H31C 109.5 . . ?
H31A C31 H31C 109.5 . . ?
H31B C31 H31C 109.5 . . ?
C27 C32 H32A 109.5 . . ?
C27 C32 H32B 109.5 . . ?
H32A C32 H32B 109.5 . . ?
C27 C32 H32C 109.5 . . ?
H32A C32 H32C 109.5 . . ?
H32B C32 H32C 109.5 . . ?
C28 C33 H33A 109.5 . . ?
C28 C33 H33B 109.5 . . ?
H33A C33 H33B 109.5 . . ?
C28 C33 H33C 109.5 . . ?
H33A C33 H33C 109.5 . . ?
H33B C33 H33C 109.5 . . ?
F6 P1 F3 91.4(3) . . ?
F6 P1 F2 91.4(3) . . ?
F3 P1 F2 90.1(3) . . ?
F6 P1 F4 90.0(3) . . ?
F3 P1 F4 90.4(3) . . ?
F2 P1 F4 178.6(4) . . ?
F6 P1 F5 178.1(3) . . ?
F3 P1 F5 89.9(3) . . ?
F2 P1 F5 90.0(3) . . ?
F4 P1 F5 88.6(3) . . ?
F6 P1 F1 89.0(3) . . ?
F3 P1 F1 179.4(3) . . ?
F2 P1 F1 89.4(3) . . ?
F4 P1 F1 90.1(2) . . ?
F5 P1 F1 89.7(3) . . ?
F9 P2 F12 93.6(5) . . ?
F9 P2 F8 91.2(5) . . ?
F12 P2 F8 96.1(5) . . ?
F9 P2 F7 175.0(6) . . ?
F12 P2 F7 90.5(5) . . ?
F8 P2 F7 91.1(5) . . ?
F9 P2 F10 90.8(5) . . ?
F12 P2 F10 87.1(6) . . ?
F8 P2 F10 176.2(6) . . ?
F7 P2 F10 86.6(5) . . ?
F9 P2 F11 87.1(5) . . ?
F12 P2 F11 178.2(5) . . ?
F8 P2 F11 85.6(5) . . ?
F7 P2 F11 88.7(5) . . ?
F10 P2 F11 91.3(6) . . ?
O1 C34 C36 122.0(12) . . ?
O1 C34 C35 120.3(12) . . ?
C36 C34 C35 117.6(12) . . ?
C34 C35 H35A 109.5 . . ?
C34 C35 H35B 109.5 . . ?
H35A C35 H35B 109.5 . . ?
C34 C35 H35C 109.5 . . ?
H35A C35 H35C 109.5 . . ?
H35B C35 H35C 109.5 . . ?
C34 C36 H36A 109.5 . . ?
C34 C36 H36B 109.5 . . ?
H36A C36 H36B 109.5 . . ?
C34 C36 H36C 109.5 . . ?
H36A C36 H36C 109.5 . . ?
H36B C36 H36C 109.5 . . ?

loop_
_geom_bond_atom_site_label_1
_geom_bond_atom_site_label_2
_geom_bond_distance
_geom_bond_site_symmetry_2
_geom_bond_publ_flag
Ir1 C14 2.166(6) . ?
Ir1 C15 2.184(6) . ?
Ir1 C5 2.186(6) . ?
Ir1 C18 2.193(6) . ?
Ir1 C16 2.202(6) . ?
Ir1 C17 2.218(5) . ?
Ir1 C4 2.234(5) . ?
Ir1 C2 2.254(5) . ?
Ir1 C6 2.261(6) . ?
Ir1 C1 2.390(6) . ?
Ir1 C3 2.444(5) . ?
Ir2 C1 2.021(6) . ?
Ir2 N1 2.087(5) . ?
Ir2 C28 2.145(6) . ?
Ir2 C26 2.175(6) . ?
Ir2 C27 2.188(6) . ?
Ir2 C24 2.230(6) . ?
Ir2 C25 2.251(6) . ?
Ir2 Cl1 2.3734(17) . ?
N1 C7 1.349(8) . ?
N1 C11 1.357(9) . ?
N2 C3 1.326(7) . ?
N2 C13 1.453(8) . ?
N2 C12 1.464(8) . ?
C1 C2 1.426(8) . ?
C1 C6 1.443(8) . ?
C2 C3 1.463(8) . ?
C2 H2 0.9500 . ?
C3 C4 1.456(8) . ?
C4 C5 1.403(9) . ?
C4 H4 0.9500 . ?
C5 C6 1.434(8) . ?
C5 H5 0.9500 . ?
C6 C7 1.472(8) . ?
C7 C8 1.385(8) . ?
C8 C9 1.385(10) . ?
C8 H8 0.9500 . ?
C9 C10 1.394(11) . ?
C9 H9 0.9500 . ?
C10 C11 1.373(10) . ?
C10 H10 0.9500 . ?
C11 H11 0.9500 . ?
C12 H12A 0.9800 . ?
C12 H12B 0.9800 . ?
C12 H12C 0.9800 . ?
C13 H13A 0.9800 . ?
C13 H13B 0.9800 . ?
C13 H13C 0.9800 . ?
C14 C15 1.433(9) . ?
C14 C18 1.440(9) . ?
C14 C19 1.515(9) . ?
C15 C16 1.449(9) . ?
C15 C20 1.473(9) . ?
C16 C17 1.437(9) . ?
C16 C21 1.481(9) . ?
C17 C18 1.425(8) . ?
C17 C22 1.486(9) . ?
C18 C23 1.506(8) . ?
C19 H19A 0.9800 . ?
C19 H19B 0.9800 . ?
C19 H19C 0.9800 . ?
C20 H20A 0.9800 . ?
C20 H20B 0.9800 . ?
C20 H20C 0.9800 . ?
C21 H21A 0.9800 . ?
C21 H21B 0.9800 . ?
C21 H21C 0.9800 . ?
C22 H22A 0.9800 . ?
C22 H22B 0.9800 . ?
C22 H22C 0.9800 . ?
C23 H23A 0.9800 . ?
C23 H23B 0.9800 . ?
C23 H23C 0.9800 . ?
C24 C25 1.402(10) . ?
C24 C28 1.440(10) . ?
C24 C29 1.504(10) . ?
C25 C26 1.447(10) . ?
C25 C30 1.481(10) . ?
C26 C27 1.428(10) . ?
C26 C31 1.510(11) . ?
C27 C28 1.439(10) . ?
C27 C32 1.471(10) . ?
C28 C33 1.519(10) . ?
C29 H29A 0.9800 . ?
C29 H29B 0.9800 . ?
C29 H29C 0.9800 . ?
C30 H30A 0.9800 . ?
C30 H30B 0.9800 . ?
C30 H30C 0.9800 . ?
C31 H31A 0.9800 . ?
C31 H31B 0.9800 . ?
C31 H31C 0.9800 . ?
C32 H32A 0.9800 . ?
C32 H32B 0.9800 . ?
C32 H32C 0.9800 . ?
C33 H33A 0.9800 . ?
C33 H33B 0.9800 . ?
C33 H33C 0.9800 . ?
P1 F6 1.573(5) . ?
P1 F3 1.582(5) . ?
P1 F2 1.584(5) . ?
P1 F4 1.586(5) . ?
P1 F5 1.598(5) . ?
P1 F1 1.601(5) . ?
P2 F9 1.507(6) . ?
P2 F12 1.516(7) . ?
P2 F8 1.534(6) . ?
P2 F7 1.538(7) . ?
P2 F10 1.551(7) . ?
P2 F11 1.592(8) . ?
O1 C34 1.188(10) . ?
C34 C36 1.443(14) . ?
C34 C35 1.455(16) . ?
C35 H35A 0.9800 . ?
C35 H35B 0.9800 . ?
C35 H35C 0.9800 . ?
C36 H36A 0.9800 . ?
C36 H36B 0.9800 . ?
C36 H36C 0.9800 . ?
